data_2312775
loop_
_publ_author_name
'Mama, Neliswa'
'Schoeman, Stiaan'
'Myburgh, Lisa'
'Hosten, Eric C.'

_publ_section_title
;
 Synthesis and characterization of coumarin-derived sulfur analogues using
 Lawesson's reagent.
;
_journal_coeditor_code EF3062
_journal_issue 'Pt 3'
_journal_name_full 'Acta crystallographica. Section C, Structural chemistry'
_journal_page_first 170
_journal_page_last 180
_journal_paper_doi 10.1107/S2053229625000956
_journal_volume 81
_journal_year 2025
_chemical_formula_iupac 'C12 H10 O3 S'
_chemical_formula_moiety 'C12 H10 O3 S'
_chemical_formula_sum 'C12 H10 O3 S'
_chemical_formula_weight 234.26
_chemical_name_systematic
;
Ethyl 2-sulfanylidene-2<i>H</i>-chromene-3-carboxylate
;
_space_group_crystal_system monoclinic
_space_group_IT_number 14
_space_group_name_Hall '-P 2ybc'
_space_group_name_H-M_alt 'P 1 21/c 1'
_atom_sites_solution_hydrogens geom
_atom_sites_solution_primary dual
_atom_sites_solution_secondary difmap
_audit_creation_method SHELXL-2019/3
_cell_angle_alpha 90
_cell_angle_beta 111.708(3)
_cell_angle_gamma 90
_cell_formula_units_Z 4
_cell_length_a 11.9040(9)
_cell_length_b 7.1792(5)
_cell_length_c 13.6794(10)
_cell_measurement_reflns_used 9977
_cell_measurement_temperature 200(2)
_cell_measurement_theta_max 28.33
_cell_measurement_theta_min 2.84
_cell_volume 1086.15(14)
_computing_cell_refinement
;
APEX2 (Bruker, 2012)
;
_computing_data_collection
;
APEX2 (Bruker, 2012)
;
_computing_data_reduction
;
SAINT (Bruker, 2012)
;
_computing_molecular_graphics
;
ORTEP-3 for Windows (Farrugia, 2012)
;
_computing_publication_material
;
PLATON (Spek, 2020) and Mercury (Macrae <i>et al.</i>,  2020)
;
_computing_structure_refinement
;
SHELXL2019 (Sheldrick, 2015b) and ShelXle (H\"ubschle <i>et al.</i>,
2011)
;
_computing_structure_solution
;
SHELXT2018 (Sheldrick, 2015a)
;
_diffrn_ambient_temperature 200(2)
_diffrn_detector_area_resol_mean 8.3333
_diffrn_measured_fraction_theta_full 0.998
_diffrn_measured_fraction_theta_max 0.998
_diffrn_measurement_device_type 'Bruker APEXII CCD'
_diffrn_measurement_method '\f and \w scans'
_diffrn_radiation_monochromator graphite
_diffrn_radiation_source 'sealed tube'
_diffrn_radiation_type MoK\a
_diffrn_radiation_wavelength 0.71073
_diffrn_reflns_av_R_equivalents 0.0172
_diffrn_reflns_av_unetI/netI 0.0113
_diffrn_reflns_limit_h_max 15
_diffrn_reflns_limit_h_min -15
_diffrn_reflns_limit_k_max 9
_diffrn_reflns_limit_k_min -9
_diffrn_reflns_limit_l_max 18
_diffrn_reflns_limit_l_min -18
_diffrn_reflns_number 18714
_diffrn_reflns_theta_full 25.242
_diffrn_reflns_theta_max 28.336
_diffrn_reflns_theta_min 3.050
_exptl_absorpt_coefficient_mu 0.285
_exptl_absorpt_correction_T_max 1.0000
_exptl_absorpt_correction_T_min 0.9413
_exptl_absorpt_correction_type numerical
_exptl_absorpt_process_details
;
(SADABS; Bruker, 2012)
;
_exptl_crystal_colour orange
_exptl_crystal_density_diffrn 1.433
_exptl_crystal_density_method 'not measured'
_exptl_crystal_description block
_exptl_crystal_F_000 488
_exptl_crystal_size_max 0.867
_exptl_crystal_size_mid 0.657
_exptl_crystal_size_min 0.578
_refine_diff_density_max 0.356
_refine_diff_density_min -0.256
_refine_ls_extinction_method none
_refine_ls_goodness_of_fit_ref 1.041
_refine_ls_hydrogen_treatment constr
_refine_ls_matrix_type full
_refine_ls_number_parameters 146
_refine_ls_number_reflns 2710
_refine_ls_number_restraints 0
_refine_ls_restrained_S_all 1.041
_refine_ls_R_factor_all 0.0399
_refine_ls_R_factor_gt 0.0346
_refine_ls_shift/su_max 0.001
_refine_ls_shift/su_mean 0.000
_refine_ls_structure_factor_coef Fsqd
_refine_ls_weighting_details 'w=1/[\s^2^(Fo^2^)+(0.0565P)^2^+0.3885P] where P=(Fo^2^+2Fc^2^)/3'
_refine_ls_weighting_scheme calc
_refine_ls_wR_factor_gt 0.0989
_refine_ls_wR_factor_ref 0.1045
_reflns_number_gt 2368
_reflns_number_total 2710
_reflns_threshold_expression 'I > 2\s(I)'
_cod_data_source_file ef3062.cif
_cod_data_source_block S2a
_cod_depositor_comments 'Adding full bibliography for 2312774--2312779.cif.'
_cod_original_sg_symbol_H-M 'P 21/c'
_cod_database_code 2312775
_shelx_space_group_comment
;
The symmetry employed for this shelxl refinement is uniquely defined
by the following loop, which should always be used as a source of
symmetry information in preference to the above space-group names.
They are only intended as comments.
;
_shelx_estimated_absorpt_t_min 0.790
_shelx_estimated_absorpt_t_max 0.853

loop_
_space_group_symop_operation_xyz
'x, y, z'
'-x, y+1/2, -z+1/2'
'-x, -y, -z'
'x, -y-1/2, z-1/2'

loop_
_atom_site_type_symbol
_atom_site_label
_atom_site_fract_x
_atom_site_fract_y
_atom_site_fract_z
_atom_site_U_iso_or_equiv
_atom_site_adp_type
_atom_site_calc_flag
_atom_site_occupancy
_atom_site_disorder_assembly
_atom_site_disorder_group
S S1 0.68456(3) 0.43084(6) 0.84814(3) 0.04121(13) Uani d 1 . .
O O1 0.48774(8) 0.39467(14) 0.68841(7) 0.0318(2) Uani d 1 . .
O O2 0.83417(8) 0.21273(15) 0.62860(8) 0.0365(2) Uani d 1 . .
O O3 0.83740(11) 0.1203(2) 0.78624(9) 0.0553(3) Uani d 1 . .
C C1 0.60892(11) 0.35577(17) 0.72921(10) 0.0281(3) Uani d 1 . .
C C2 0.65837(11) 0.26139(17) 0.66052(10) 0.0265(2) Uani d 1 . .
C C3 0.58888(11) 0.22923(17) 0.55840(10) 0.0260(2) Uani d 1 . .
H H3 0.624245 0.174648 0.513348 0.031 Uiso calc 1 . .
C C4 0.46333(11) 0.27595(16) 0.51726(10) 0.0256(2) Uani d 1 . .
C C5 0.38646(12) 0.24153(18) 0.41294(11) 0.0308(3) Uani d 1 . .
H H5 0.417869 0.188928 0.364605 0.037 Uiso calc 1 . .
C C6 0.26519(12) 0.2843(2) 0.38078(12) 0.0364(3) Uani d 1 . .
H H6 0.212784 0.260143 0.310366 0.044 Uiso calc 1 . .
C C7 0.21943(12) 0.3631(2) 0.45177(13) 0.0383(3) Uani d 1 . .
H H7 0.135610 0.390826 0.428998 0.046 Uiso calc 1 . .
C C8 0.29350(12) 0.4014(2) 0.55439(12) 0.0351(3) Uani d 1 . .
H H8 0.262173 0.457387 0.601913 0.042 Uiso calc 1 . .
C C9 0.41497(11) 0.35579(17) 0.58591(10) 0.0275(3) Uani d 1 . .
C C10 0.78606(12) 0.19249(19) 0.70162(10) 0.0312(3) Uani d 1 . .
C C11 0.95289(12) 0.1308(3) 0.65020(13) 0.0454(4) Uani d 1 . .
H H11A 0.945526 -0.005515 0.638459 0.054 Uiso calc 1 . .
H H11B 1.006123 0.153982 0.724223 0.054 Uiso calc 1 . .
C C12 1.00447(14) 0.2189(2) 0.57749(14) 0.0466(4) Uani d 1 . .
H H12A 1.080684 0.157390 0.584930 0.070 Uiso calc 1 . .
H H12B 1.019497 0.351332 0.594885 0.070 Uiso calc 1 . .
H H12C 0.947173 0.206148 0.504812 0.070 Uiso calc 1 . .

loop_
_atom_site_aniso_label
_atom_site_aniso_U_11
_atom_site_aniso_U_22
_atom_site_aniso_U_33
_atom_site_aniso_U_12
_atom_site_aniso_U_13
_atom_site_aniso_U_23
S1 0.0483(2) 0.0499(2) 0.02965(19) -0.00848(16) 0.01939(16) -0.00791(14)
O1 0.0326(5) 0.0368(5) 0.0325(5) -0.0007(4) 0.0197(4) -0.0041(4)
O2 0.0249(4) 0.0532(6) 0.0350(5) 0.0072(4) 0.0153(4) 0.0087(4)
O3 0.0511(7) 0.0791(9) 0.0405(6) 0.0246(6) 0.0225(5) 0.0245(6)
C1 0.0335(6) 0.0277(6) 0.0292(6) -0.0035(5) 0.0187(5) 0.0007(5)
C2 0.0282(6) 0.0277(6) 0.0277(6) -0.0010(4) 0.0150(5) 0.0019(4)
C3 0.0277(6) 0.0269(6) 0.0283(6) -0.0002(4) 0.0159(5) -0.0008(4)
C4 0.0267(6) 0.0225(5) 0.0310(6) -0.0014(4) 0.0147(5) 0.0012(4)
C5 0.0319(6) 0.0294(6) 0.0323(6) -0.0014(5) 0.0133(5) -0.0002(5)
C6 0.0312(6) 0.0362(7) 0.0383(7) -0.0014(5) 0.0086(5) 0.0041(6)
C7 0.0278(6) 0.0368(7) 0.0515(8) 0.0025(5) 0.0161(6) 0.0086(6)
C8 0.0325(6) 0.0336(7) 0.0477(8) 0.0028(5) 0.0246(6) 0.0036(6)
C9 0.0300(6) 0.0243(6) 0.0334(6) -0.0021(4) 0.0177(5) 0.0009(5)
C10 0.0301(6) 0.0355(7) 0.0296(6) 0.0006(5) 0.0128(5) 0.0011(5)
C11 0.0255(6) 0.0597(10) 0.0529(9) 0.0104(6) 0.0168(6) 0.0099(7)
C12 0.0331(7) 0.0524(9) 0.0632(10) 0.0002(6) 0.0282(7) -0.0041(8)

loop_
_atom_type_symbol
_atom_type_description
_atom_type_scat_dispersion_real
_atom_type_scat_dispersion_imag
_atom_type_scat_source
C C 0.0033 0.0016 'International Tables Vol C Tables 4.2.6.8 and 6.1.1.4'
H H 0.0000 0.0000 'International Tables Vol C Tables 4.2.6.8 and 6.1.1.4'
O O 0.0106 0.0060 'International Tables Vol C Tables 4.2.6.8 and 6.1.1.4'
S S 0.1246 0.1234 'International Tables Vol C Tables 4.2.6.8 and 6.1.1.4'

loop_
_geom_angle_atom_site_label_1
_geom_angle_atom_site_label_2
_geom_angle_atom_site_label_3
_geom_angle_site_symmetry_1
_geom_angle_site_symmetry_3
_geom_angle
_geom_angle_publ_flag
C1 O1 C9 . . 123.02(10) ?
C10 O2 C11 . . 117.29(11) ?
O1 C1 C2 . . 116.79(11) ?
O1 C1 S1 . . 116.65(9) ?
C2 C1 S1 . . 126.47(10) ?
C3 C2 C1 . . 120.61(11) ?
C3 C2 C10 . . 118.63(11) ?
C1 C2 C10 . . 120.74(11) ?
C2 C3 C4 . . 121.14(11) ?
C2 C3 H3 . . 119.4 ?
C4 C3 H3 . . 119.4 ?
C9 C4 C5 . . 118.77(11) ?
C9 C4 C3 . . 117.64(11) ?
C5 C4 C3 . . 123.57(11) ?
C6 C5 C4 . . 119.81(12) ?
C6 C5 H5 . . 120.1 ?
C4 C5 H5 . . 120.1 ?
C5 C6 C7 . . 119.98(13) ?
C5 C6 H6 . . 120.0 ?
C7 C6 H6 . . 120.0 ?
C8 C7 C6 . . 121.39(13) ?
C8 C7 H7 . . 119.3 ?
C6 C7 H7 . . 119.3 ?
C7 C8 C9 . . 117.98(13) ?
C7 C8 H8 . . 121.0 ?
C9 C8 H8 . . 121.0 ?
O1 C9 C8 . . 117.37(11) ?
O1 C9 C4 . . 120.56(11) ?
C8 C9 C4 . . 122.06(12) ?
O3 C10 O2 . . 124.10(12) ?
O3 C10 C2 . . 125.84(12) ?
O2 C10 C2 . . 109.97(11) ?
O2 C11 C12 . . 107.54(13) ?
O2 C11 H11A . . 110.2 ?
C12 C11 H11A . . 110.2 ?
O2 C11 H11B . . 110.2 ?
C12 C11 H11B . . 110.2 ?
H11A C11 H11B . . 108.5 ?
C11 C12 H12A . . 109.5 ?
C11 C12 H12B . . 109.5 ?
H12A C12 H12B . . 109.5 ?
C11 C12 H12C . . 109.5 ?
H12A C12 H12C . . 109.5 ?
H12B C12 H12C . . 109.5 ?

loop_
_geom_bond_atom_site_label_1
_geom_bond_atom_site_label_2
_geom_bond_site_symmetry_2
_geom_bond_distance
_geom_bond_publ_flag
S1 C1 . 1.6322(13) ?
O1 C1 . 1.3692(16) ?
O1 C9 . 1.3768(16) ?
O2 C10 . 1.3304(15) ?
O2 C11 . 1.4566(16) ?
O3 C10 . 1.2078(17) ?
C1 C2 . 1.4483(16) ?
C2 C3 . 1.3543(17) ?
C2 C10 . 1.4963(17) ?
C3 C4 . 1.4286(16) ?
C3 H3 . 0.9500 ?
C4 C9 . 1.3935(16) ?
C4 C5 . 1.4031(18) ?
C5 C6 . 1.3792(19) ?
C5 H5 . 0.9500 ?
C6 C7 . 1.397(2) ?
C6 H6 . 0.9500 ?
C7 C8 . 1.381(2) ?
C7 H7 . 0.9500 ?
C8 C9 . 1.3867(17) ?
C8 H8 . 0.9500 ?
C11 C12 . 1.490(2) ?
C11 H11A . 0.9900 ?
C11 H11B . 0.9900 ?
C12 H12A . 0.9800 ?
C12 H12B . 0.9800 ?
C12 H12C . 0.9800 ?

loop_
_geom_hbond_atom_site_label_D
_geom_hbond_atom_site_label_H
_geom_hbond_atom_site_label_A
_geom_hbond_site_symmetry_A
_geom_hbond_distance_DH
_geom_hbond_distance_HA
_geom_hbond_distance_DA
_geom_hbond_angle_DHA
_geom_hbond_publ_flag
C3 H3 S1 4_565 0.95 2.72 3.6489(12) 166 yes
C5 H5 O1 4_565 0.95 2.89 3.8188(16) 167 yes
C8 H8 O3 2_656 0.95 2.54 3.4876(19) 175 yes
C12 H12B O3 2_756 0.98 2.69 3.567(2) 150 yes
C12 H12C S1 4_565 0.98 3.22 4.0821(18) 148 yes

loop_
_geom_torsion_atom_site_label_1
_geom_torsion_atom_site_label_2
_geom_torsion_atom_site_label_3
_geom_torsion_atom_site_label_4
_geom_torsion_site_symmetry_1
_geom_torsion_site_symmetry_2
_geom_torsion_site_symmetry_3
_geom_torsion_site_symmetry_4
_geom_torsion
_geom_torsion_publ_flag
C9 O1 C1 C2 . . . . -3.00(17) ?
C9 O1 C1 S1 . . . . 173.67(9) ?
O1 C1 C2 C3 . . . . 5.61(18) ?
S1 C1 C2 C3 . . . . -170.68(10) ?
O1 C1 C2 C10 . . . . -172.58(11) ?
S1 C1 C2 C10 . . . . 11.13(18) ?
C1 C2 C3 C4 . . . . -4.18(19) ?
C10 C2 C3 C4 . . . . 174.05(11) ?
C2 C3 C4 C9 . . . . 0.02(18) ?
C2 C3 C4 C5 . . . . -178.35(11) ?
C9 C4 C5 C6 . . . . -0.95(19) ?
C3 C4 C5 C6 . . . . 177.39(12) ?
C4 C5 C6 C7 . . . . 0.5(2) ?
C5 C6 C7 C8 . . . . 0.6(2) ?
C6 C7 C8 C9 . . . . -1.3(2) ?
C1 O1 C9 C8 . . . . 179.75(11) ?
C1 O1 C9 C4 . . . . -1.07(18) ?
C7 C8 C9 O1 . . . . -179.95(12) ?
C7 C8 C9 C4 . . . . 0.9(2) ?
C5 C4 C9 O1 . . . . -178.91(11) ?
C3 C4 C9 O1 . . . . 2.65(17) ?
C5 C4 C9 C8 . . . . 0.24(19) ?
C3 C4 C9 C8 . . . . -178.21(12) ?
C11 O2 C10 O3 . . . . 4.4(2) ?
C11 O2 C10 C2 . . . . -172.26(12) ?
C3 C2 C10 O3 . . . . -138.68(16) ?
C1 C2 C10 O3 . . . . 39.5(2) ?
C3 C2 C10 O2 . . . . 37.89(16) ?
C1 C2 C10 O2 . . . . -143.88(12) ?
C10 O2 C11 C12 . . . . -162.40(13) ?
